data_7063785
loop_
_publ_author_name
'Ren, Taohong'
'Zhu, Hongjin'
'Yang, Xiao'
'Jia, Dingxian'

_publ_section_title
;
 Heterometallic lead-iodocuprate hybrids with transition-metal complexes:
 syntheses, structures, photoelectricity and photocatalysis
;
_journal_issue 23
_journal_name_full 'New Journal of Chemistry'
_journal_page_first 9669
_journal_page_last 9677
_journal_paper_doi 10.1039/D5NJ00483G
_journal_volume 49
_journal_year 2025
_chemical_formula_sum 'C6 H24 Cu I5 Mn N6 Pb'
_chemical_formula_weight 1140.48
_space_group_crystal_system orthorhombic
_space_group_IT_number 33
_space_group_name_Hall 'P 2c -2n'
_space_group_name_H-M_alt 'P n a 21'
_atom_sites_solution_hydrogens geom
_audit_creation_method SHELXL-2014/7
_audit_update_record
;
2025-02-03 deposited with the CCDC.	2025-05-06 downloaded from the CCDC.
;
_cell_angle_alpha 90
_cell_angle_beta 90
_cell_angle_gamma 90
_cell_formula_units_Z 4
_cell_length_a 9.2493(5)
_cell_length_b 23.7341(13)
_cell_length_c 10.6004(5)
_cell_measurement_reflns_used 2783
_cell_measurement_temperature 293(2)
_cell_measurement_theta_max 25.35
_cell_measurement_theta_min 3.8970
_cell_volume 2327.0(2)
_computing_structure_refinement 'SHELXL-2014/7 (Sheldrick, 2014)'
_diffrn_ambient_temperature 293(2)
_diffrn_detector_area_resol_mean 14.63
_diffrn_measured_fraction_theta_full 0.999
_diffrn_measured_fraction_theta_max 0.999
_diffrn_measurement_device_type 'Rigaku Saturn'
_diffrn_measurement_method \w
_diffrn_radiation_type MoK\a
_diffrn_radiation_wavelength 0.71073
_diffrn_reflns_av_R_equivalents 0.0439
_diffrn_reflns_av_unetI/netI 0.0627
_diffrn_reflns_Laue_measured_fraction_full 0.999
_diffrn_reflns_Laue_measured_fraction_max 0.999
_diffrn_reflns_limit_h_max 11
_diffrn_reflns_limit_h_min -8
_diffrn_reflns_limit_k_max 28
_diffrn_reflns_limit_k_min -18
_diffrn_reflns_limit_l_max 12
_diffrn_reflns_limit_l_min -12
_diffrn_reflns_number 8552
_diffrn_reflns_point_group_measured_fraction_full 0.999
_diffrn_reflns_point_group_measured_fraction_max 0.999
_diffrn_reflns_theta_full 25.242
_diffrn_reflns_theta_max 25.347
_diffrn_reflns_theta_min 2.792
_exptl_absorpt_coefficient_mu 15.290
_exptl_absorpt_correction_T_max 0.5151
_exptl_absorpt_correction_T_min 0.0393
_exptl_absorpt_correction_type multi-scan
_exptl_absorpt_process_details 'Jacobson, R. (1998) Private communication'
_exptl_crystal_colour 'clear light yellow'
_exptl_crystal_density_diffrn 3.255
_exptl_crystal_description prism
_exptl_crystal_F_000 2012
_exptl_crystal_size_max 0.600
_exptl_crystal_size_mid 0.100
_exptl_crystal_size_min 0.050
_refine_diff_density_max 1.583
_refine_diff_density_min -1.155
_refine_diff_density_rms 0.199
_refine_ls_abs_structure_details
;
 Refined as an inversion twin.
;
_refine_ls_abs_structure_Flack 0.192(10)
_refine_ls_extinction_coef 0.00110(4)
_refine_ls_extinction_expression Fc^*^=kFc[1+0.001xFc^2^\l^3^/sin(2\q)]^-1/4^
_refine_ls_extinction_method 'SHELXL-2014/7 (Sheldrick 2014'
_refine_ls_goodness_of_fit_ref 0.956
_refine_ls_hydrogen_treatment constr
_refine_ls_matrix_type full
_refine_ls_number_parameters 183
_refine_ls_number_reflns 4050
_refine_ls_number_restraints 1
_refine_ls_restrained_S_all 0.956
_refine_ls_R_factor_all 0.0500
_refine_ls_R_factor_gt 0.0366
_refine_ls_shift/su_max 0.000
_refine_ls_shift/su_mean 0.000
_refine_ls_structure_factor_coef Fsqd
_refine_ls_weighting_details 'w=1/[\s^2^(Fo^2^)+(0.0170P)^2^] where P=(Fo^2^+2Fc^2^)/3'
_refine_ls_weighting_scheme calc
_refine_ls_wR_factor_gt 0.0645
_refine_ls_wR_factor_ref 0.0709
_reflns_Friedel_coverage 0.890
_reflns_Friedel_fraction_full 0.999
_reflns_Friedel_fraction_max 1.000
_reflns_number_gt 3330
_reflns_number_total 4050
_reflns_threshold_expression 'I > 2\s(I)'
_cod_data_source_file d5nj00483g2.cif
_cod_data_source_block 33
_cod_depositor_comments 'Adding full bibliography for 7063785--7063787.cif.'
_cod_database_code 7063785
_shelx_shelxl_version_number 2014/7
_shelx_space_group_comment
;
The symmetry employed for this shelxl refinement is uniquely defined
by the following loop, which should always be used as a source of
symmetry information in preference to the above space-group names.
They are only intended as comments.
;
_shelx_estimated_absorpt_t_min 0.039
_shelx_estimated_absorpt_t_max 0.515

loop_
_space_group_symop_operation_xyz
'x, y, z'
'-x, -y, z+1/2'
'x+1/2, -y+1/2, z'
'-x+1/2, y+1/2, z+1/2'

loop_
_atom_site_label
_atom_site_type_symbol
_atom_site_fract_x
_atom_site_fract_y
_atom_site_fract_z
_atom_site_U_iso_or_equiv
_atom_site_adp_type
_atom_site_occupancy
_atom_site_site_symmetry_order
_atom_site_calc_flag
_atom_site_refinement_flags_posn
_atom_site_refinement_flags_adp
_atom_site_refinement_flags_occupancy
_atom_site_disorder_assembly
_atom_site_disorder_group
Pb1 Pb 0.51024(5) 0.24482(3) 0.30532(9) 0.0348(2) Uani 1 1 d . . . . .
Cu1 Cu 0.2689(3) 0.38412(14) 0.4336(3) 0.0618(8) Uani 1 1 d . . . . .
I1 I 0.52389(11) 0.37781(5) 0.32441(15) 0.0424(3) Uani 1 1 d . . . . .
I2 I 0.75036(14) 0.23282(6) 0.52696(11) 0.0398(3) Uani 1 1 d . . . . .
I3 I 0.54377(12) 0.10966(6) 0.28569(15) 0.0437(3) Uani 1 1 d . . . . .
I4 I 0.75494(14) 0.25223(5) 0.09823(12) 0.0388(4) Uani 1 1 d . . . . .
I5 I 0.25282(12) 0.46026(6) 0.61076(14) 0.0414(3) Uani 1 1 d . . . . .
Mn1 Mn 0.2496(2) 0.09819(12) 0.7694(2) 0.0288(6) Uani 1 1 d . . . . .
N1 N 0.1581(16) 0.0120(6) 0.7268(14) 0.048(4) Uani 1 1 d . . . . .
H1A H 0.2051 -0.0141 0.7710 0.057 Uiso 1 1 calc R U . . .
H1B H 0.0651 0.0108 0.7482 0.057 Uiso 1 1 calc R U . . .
N2 N 0.3215(15) 0.0846(8) 0.5674(14) 0.049(4) Uani 1 1 d . . . . .
H2A H 0.2644 0.1036 0.5148 0.059 Uiso 1 1 calc R U . . .
H2B H 0.4119 0.0966 0.5571 0.059 Uiso 1 1 calc R U . . .
N3 N 0.0490(13) 0.1478(6) 0.7131(13) 0.029(3) Uani 1 1 d . . . . .
H3A H 0.0741 0.1769 0.6649 0.035 Uiso 1 1 calc R U . . .
H3B H -0.0106 0.1259 0.6691 0.035 Uiso 1 1 calc R U . . .
N4 N 0.1240(14) 0.1048(7) 0.9538(12) 0.043(4) Uani 1 1 d . . . . .
H4A H 0.1233 0.0716 0.9928 0.052 Uiso 1 1 calc R U . . .
H4B H 0.1659 0.1299 1.0044 0.052 Uiso 1 1 calc R U . . .
N5 N 0.3893(12) 0.1771(6) 0.7943(16) 0.042(3) Uani 1 1 d . . . . .
H5A H 0.3890 0.1974 0.7238 0.051 Uiso 1 1 calc R U . . .
H5B H 0.3548 0.1982 0.8568 0.051 Uiso 1 1 calc R U . . .
N6 N 0.4491(14) 0.0635(7) 0.8645(15) 0.050(5) Uani 1 1 d . . . . .
H6A H 0.4235 0.0407 0.9273 0.060 Uiso 1 1 calc R U . . .
H6B H 0.5007 0.0437 0.8093 0.060 Uiso 1 1 calc R U . . .
C1 C 0.1742(19) 0.0010(10) 0.592(2) 0.063(6) Uani 1 1 d . . . . .
H1C H 0.0941 0.0181 0.5471 0.075 Uiso 1 1 calc R U . . .
H1D H 0.1707 -0.0393 0.5775 0.075 Uiso 1 1 calc R U . . .
C2 C 0.312(2) 0.0238(10) 0.542(2) 0.060(6) Uani 1 1 d . . . . .
H2C H 0.3929 0.0046 0.5817 0.072 Uiso 1 1 calc R U . . .
H2D H 0.3175 0.0171 0.4519 0.072 Uiso 1 1 calc R U . . .
C3 C -0.0245(18) 0.1683(8) 0.828(2) 0.046(6) Uani 1 1 d . . . . .
H3C H -0.1232 0.1788 0.8080 0.055 Uiso 1 1 calc R U . . .
H3D H 0.0251 0.2012 0.8603 0.055 Uiso 1 1 calc R U . . .
C4 C -0.0239(18) 0.1223(9) 0.9253(19) 0.047(5) Uani 1 1 d . . . . .
H4C H -0.0701 0.1358 1.0017 0.056 Uiso 1 1 calc R U . . .
H4D H -0.0785 0.0903 0.8944 0.056 Uiso 1 1 calc R U . . .
C5 C 0.5374(17) 0.1583(9) 0.8239(19) 0.047(5) Uani 1 1 d . . . . .
H5C H 0.5914 0.1895 0.8593 0.056 Uiso 1 1 calc R U . . .
H5D H 0.5852 0.1467 0.7467 0.056 Uiso 1 1 calc R U . . .
C6 C 0.538(2) 0.1107(10) 0.915(2) 0.061(7) Uani 1 1 d . . . . .
H6C H 0.4986 0.1231 0.9949 0.073 Uiso 1 1 calc R U . . .
H6D H 0.6360 0.0980 0.9284 0.073 Uiso 1 1 calc R U . . .

loop_
_atom_site_aniso_label
_atom_site_aniso_U_11
_atom_site_aniso_U_22
_atom_site_aniso_U_33
_atom_site_aniso_U_23
_atom_site_aniso_U_13
_atom_site_aniso_U_12
Pb1 0.0380(3) 0.0315(4) 0.0348(3) -0.0003(4) -0.0017(5) 0.0017(3)
Cu1 0.0591(16) 0.069(2) 0.0570(17) -0.0092(17) -0.0022(12) 0.0061(15)
I1 0.0468(6) 0.0309(7) 0.0496(8) 0.0020(7) 0.0062(7) 0.0034(5)
I2 0.0456(7) 0.0414(8) 0.0324(7) -0.0072(7) -0.0051(6) 0.0085(7)
I3 0.0536(7) 0.0349(8) 0.0427(8) 0.0024(7) -0.0060(6) -0.0035(5)
I4 0.0401(7) 0.0458(9) 0.0305(7) 0.0024(6) -0.0005(6) 0.0028(6)
I5 0.0425(6) 0.0352(8) 0.0466(7) -0.0012(7) 0.0019(5) 0.0004(6)
Mn1 0.0296(12) 0.0234(15) 0.0333(15) 0.0015(12) 0.0014(10) 0.0002(11)
N1 0.058(10) 0.027(10) 0.057(10) 0.004(9) 0.002(8) -0.011(8)
N2 0.040(8) 0.058(13) 0.051(10) 0.011(9) 0.015(7) -0.004(9)
N3 0.037(8) 0.016(9) 0.034(8) -0.002(7) -0.008(6) -0.002(7)
N4 0.054(10) 0.035(11) 0.041(9) 0.000(8) -0.002(7) 0.000(8)
N5 0.047(8) 0.036(9) 0.044(8) -0.004(9) 0.002(9) 0.001(7)
N6 0.041(9) 0.042(11) 0.068(11) 0.023(10) 0.006(7) 0.000(8)
C1 0.054(12) 0.062(17) 0.072(15) -0.039(14) -0.006(11) -0.014(11)
C2 0.044(11) 0.052(16) 0.084(18) 0.001(14) 0.004(11) -0.007(11)
C3 0.048(10) 0.022(10) 0.068(16) 0.025(12) 0.006(10) 0.012(8)
C4 0.040(11) 0.041(14) 0.059(13) -0.007(11) 0.016(9) 0.012(10)
C5 0.056(11) 0.045(13) 0.040(12) -0.012(11) -0.016(10) -0.015(9)
C6 0.057(13) 0.08(2) 0.047(13) -0.003(13) -0.030(10) 0.010(13)

loop_
_atom_type_symbol
_atom_type_description
_atom_type_scat_dispersion_real
_atom_type_scat_dispersion_imag
_atom_type_scat_source
C C 0.0033 0.0016 'International Tables Vol C Tables 4.2.6.8 and 6.1.1.4'
H H 0.0000 0.0000 'International Tables Vol C Tables 4.2.6.8 and 6.1.1.4'
N N 0.0061 0.0033 'International Tables Vol C Tables 4.2.6.8 and 6.1.1.4'
Mn Mn 0.3368 0.7283 'International Tables Vol C Tables 4.2.6.8 and 6.1.1.4'
Cu Cu 0.3201 1.2651 'International Tables Vol C Tables 4.2.6.8 and 6.1.1.4'
I I -0.4742 1.8119 'International Tables Vol C Tables 4.2.6.8 and 6.1.1.4'
Pb Pb -3.3944 10.1111 'International Tables Vol C Tables 4.2.6.8 and 6.1.1.4'

loop_
_geom_angle_atom_site_label_1
_geom_angle_atom_site_label_2
_geom_angle_atom_site_label_3
_geom_angle
_geom_angle_site_symmetry_1
_geom_angle_site_symmetry_3
_geom_angle_publ_flag
I4 Pb1 I1 87.73(4) . . ?
I4 Pb1 I4 92.89(4) . 3_455 ?
I1 Pb1 I4 92.93(4) . 3_455 ?
I4 Pb1 I3 86.66(4) . . ?
I1 Pb1 I3 172.20(3) . . ?
I4 Pb1 I3 92.75(4) 3_455 . ?
I4 Pb1 I2 91.01(3) . . ?
I1 Pb1 I2 90.80(4) . . ?
I4 Pb1 I2 174.70(4) 3_455 . ?
I3 Pb1 I2 83.90(4) . . ?
I4 Pb1 I2 167.83(4) . 3_455 ?
I1 Pb1 I2 80.13(4) . 3_455 ?
I4 Pb1 I2 87.10(3) 3_455 3_455 ?
I3 Pb1 I2 105.50(4) . 3_455 ?
I2 Pb1 I2 89.84(4) . 3_455 ?
I5 Cu1 I3 110.34(11) . 3_455 ?
I5 Cu1 I1 114.01(11) . . ?
I3 Cu1 I1 116.99(12) 3_455 . ?
I5 Cu1 I2 113.98(11) . 3_455 ?
I3 Cu1 I2 102.01(10) 3_455 3_455 ?
I1 Cu1 I2 98.40(10) . 3_455 ?
Cu1 I1 Pb1 92.82(8) . . ?
Cu1 I2 Pb1 83.08(6) 3 . ?
Cu1 I2 Pb1 82.77(6) 3 3 ?
Pb1 I2 Pb1 88.27(4) . 3 ?
Cu1 I3 Pb1 88.96(8) 3 . ?
Pb1 I4 Pb1 93.02(4) . 3 ?
N6 Mn1 N1 93.8(6) . . ?
N6 Mn1 N2 97.5(6) . . ?
N1 Mn1 N2 78.0(6) . . ?
N6 Mn1 N3 166.2(6) . . ?
N1 Mn1 N3 96.4(5) . . ?
N2 Mn1 N3 93.7(5) . . ?
N6 Mn1 N4 93.4(5) . . ?
N1 Mn1 N4 92.5(5) . . ?
N2 Mn1 N4 166.0(5) . . ?
N3 Mn1 N4 76.9(5) . . ?
N6 Mn1 N5 77.6(5) . . ?
N1 Mn1 N5 167.1(5) . . ?
N2 Mn1 N5 93.4(6) . . ?
N3 Mn1 N5 93.8(5) . . ?
N4 Mn1 N5 97.6(6) . . ?
C1 N1 Mn1 108.6(12) . . ?
C1 N1 H1A 110.0 . . ?
Mn1 N1 H1A 110.0 . . ?
C1 N1 H1B 110.0 . . ?
Mn1 N1 H1B 110.0 . . ?
H1A N1 H1B 108.3 . . ?
C2 N2 Mn1 107.2(12) . . ?
C2 N2 H2A 110.3 . . ?
Mn1 N2 H2A 110.3 . . ?
C2 N2 H2B 110.3 . . ?
Mn1 N2 H2B 110.3 . . ?
H2A N2 H2B 108.5 . . ?
C3 N3 Mn1 109.2(10) . . ?
C3 N3 H3A 109.8 . . ?
Mn1 N3 H3A 109.8 . . ?
C3 N3 H3B 109.8 . . ?
Mn1 N3 H3B 109.8 . . ?
H3A N3 H3B 108.3 . . ?
C4 N4 Mn1 108.6(10) . . ?
C4 N4 H4A 110.0 . . ?
Mn1 N4 H4A 110.0 . . ?
C4 N4 H4B 110.0 . . ?
Mn1 N4 H4B 110.0 . . ?
H4A N4 H4B 108.3 . . ?
C5 N5 Mn1 107.6(10) . . ?
C5 N5 H5A 110.2 . . ?
Mn1 N5 H5A 110.2 . . ?
C5 N5 H5B 110.2 . . ?
Mn1 N5 H5B 110.2 . . ?
H5A N5 H5B 108.5 . . ?
C6 N6 Mn1 109.6(12) . . ?
C6 N6 H6A 109.7 . . ?
Mn1 N6 H6A 109.7 . . ?
C6 N6 H6B 109.7 . . ?
Mn1 N6 H6B 109.7 . . ?
H6A N6 H6B 108.2 . . ?
N1 C1 C2 111.9(16) . . ?
N1 C1 H1C 109.2 . . ?
C2 C1 H1C 109.2 . . ?
N1 C1 H1D 109.2 . . ?
C2 C1 H1D 109.2 . . ?
H1C C1 H1D 107.9 . . ?
N2 C2 C1 109.9(17) . . ?
N2 C2 H2C 109.7 . . ?
C1 C2 H2C 109.7 . . ?
N2 C2 H2D 109.7 . . ?
C1 C2 H2D 109.7 . . ?
H2C C2 H2D 108.2 . . ?
N3 C3 C4 109.1(14) . . ?
N3 C3 H3C 109.9 . . ?
C4 C3 H3C 109.9 . . ?
N3 C3 H3D 109.9 . . ?
C4 C3 H3D 109.9 . . ?
H3C C3 H3D 108.3 . . ?
N4 C4 C3 110.6(14) . . ?
N4 C4 H4C 109.5 . . ?
C3 C4 H4C 109.5 . . ?
N4 C4 H4D 109.5 . . ?
C3 C4 H4D 109.5 . . ?
H4C C4 H4D 108.1 . . ?
N5 C5 C6 111.7(15) . . ?
N5 C5 H5C 109.3 . . ?
C6 C5 H5C 109.3 . . ?
N5 C5 H5D 109.3 . . ?
C6 C5 H5D 109.3 . . ?
H5C C5 H5D 107.9 . . ?
C5 C6 N6 109.9(15) . . ?
C5 C6 H6C 109.7 . . ?
N6 C6 H6C 109.7 . . ?
C5 C6 H6D 109.7 . . ?
N6 C6 H6D 109.7 . . ?
H6C C6 H6D 108.2 . . ?

loop_
_geom_bond_atom_site_label_1
_geom_bond_atom_site_label_2
_geom_bond_distance
_geom_bond_site_symmetry_2
_geom_bond_publ_flag
Pb1 I4 3.1579(15) . ?
Pb1 I1 3.1654(15) . ?
Pb1 I4 3.2249(15) 3_455 ?
Pb1 I3 3.2296(16) . ?
Pb1 I2 3.2456(14) . ?
Pb1 I2 3.4029(15) 3_455 ?
Cu1 I5 2.610(3) . ?
Cu1 I3 2.611(3) 3_455 ?
Cu1 I1 2.632(3) . ?
Cu1 I2 2.952(4) 3_455 ?
I2 Cu1 2.952(4) 3 ?
I2 Pb1 3.4029(15) 3 ?
I3 Cu1 2.611(3) 3 ?
I4 Pb1 3.2249(15) 3 ?
Mn1 N6 2.258(14) . ?
Mn1 N1 2.259(15) . ?
Mn1 N2 2.265(14) . ?
Mn1 N3 2.277(13) . ?
Mn1 N4 2.279(13) . ?
Mn1 N5 2.290(13) . ?
N1 C1 1.46(2) . ?
N1 H1A 0.8900 . ?
N1 H1B 0.8900 . ?
N2 C2 1.47(2) . ?
N2 H2A 0.8900 . ?
N2 H2B 0.8900 . ?
N3 C3 1.48(2) . ?
N3 H3A 0.8900 . ?
N3 H3B 0.8900 . ?
N4 C4 1.46(2) . ?
N4 H4A 0.8900 . ?
N4 H4B 0.8900 . ?
N5 C5 1.47(2) . ?
N5 H5A 0.8900 . ?
N5 H5B 0.8900 . ?
N6 C6 1.49(3) . ?
N6 H6A 0.8900 . ?
N6 H6B 0.8900 . ?
C1 C2 1.48(2) . ?
C1 H1C 0.9700 . ?
C1 H1D 0.9700 . ?
C2 H2C 0.9700 . ?
C2 H2D 0.9700 . ?
C3 C4 1.50(2) . ?
C3 H3C 0.9700 . ?
C3 H3D 0.9700 . ?
C4 H4C 0.9700 . ?
C4 H4D 0.9700 . ?
C5 C6 1.48(3) . ?
C5 H5C 0.9700 . ?
C5 H5D 0.9700 . ?
C6 H6C 0.9700 . ?
C6 H6D 0.9700 . ?

loop_
_geom_torsion_atom_site_label_1
_geom_torsion_atom_site_label_2
_geom_torsion_atom_site_label_3
_geom_torsion_atom_site_label_4
_geom_torsion
_geom_torsion_site_symmetry_1
_geom_torsion_site_symmetry_2
_geom_torsion_site_symmetry_3
_geom_torsion_site_symmetry_4
_geom_torsion_publ_flag
Mn1 N1 C1 C2 37(2) . . . . ?
Mn1 N2 C2 C1 44.6(19) . . . . ?
N1 C1 C2 N2 -57(2) . . . . ?
Mn1 N3 C3 C4 -41.7(18) . . . . ?
Mn1 N4 C4 C3 -42.8(19) . . . . ?
N3 C3 C4 N4 58(2) . . . . ?
Mn1 N5 C5 C6 -42.0(19) . . . . ?
N5 C5 C6 N6 56(2) . . . . ?
Mn1 N6 C6 C5 -40(2) . . . . ?
